data_7123448
loop_
_publ_author_name
'Weselski, Marek Damian'
'Ksi\;a\.zek, Maria'
'Mess, Pamela'
'Kusz, Joachim'
'Bronisz, Robert'

_publ_section_title
;
 &#x201C;Normal&#x201D; and &#x201C;reverse&#x201D; spin crossover induced
 by two different structural events in iron(II) coordination polymer
;
_journal_name_full 'Chemical Communications'
_journal_paper_doi 10.1039/C9CC02755F
_journal_year 2019
_chemical_formula_moiety
;
C28 H46 Fe N14, 2(C F3 O3 S), 4(C2 H3 N)
;
_chemical_formula_sum 'C38 H58 F6 Fe N18 O6 S2'
_chemical_formula_weight 1096.99
_space_group_crystal_system triclinic
_space_group_IT_number 2
_space_group_name_Hall '-P 1'
_space_group_name_H-M_alt 'P -1'
_symmetry_space_group_name_Hall '-P 1'
_symmetry_space_group_name_H-M 'P -1'
_atom_sites_solution_hydrogens geom
_audit_creation_method SHELXL-2018/3
_audit_update_record
;
2019-03-25 deposited with the CCDC.    2019-05-14 downloaded from the CCDC.
;
_cell_angle_alpha 66.416(17)
_cell_angle_beta 65.468(17)
_cell_angle_gamma 61.180(17)
_cell_formula_units_Z 1
_cell_length_a 11.890(2)
_cell_length_b 12.0986(19)
_cell_length_c 12.349(2)
_cell_measurement_reflns_used 1134
_cell_measurement_temperature 270(1)
_cell_measurement_theta_max 20.7170
_cell_measurement_theta_min 3.4370
_cell_volume 1370.6(5)
_computing_cell_refinement 'CrysAlisPro 1.171.38.41q (Rigaku OD, 2015)'
_computing_data_collection 'CrysAlisPro 1.171.38.41q (Rigaku OD, 2015)'
_computing_data_reduction 'CrysAlisPro 1.171.38.41q (Rigaku OD, 2015)'
_computing_structure_refinement 'SHELXL-2018/3 (Sheldrick, 2018)'
_computing_structure_solution 'SHELXS-2013 (Sheldrick, 2018)'
_diffrn_ambient_temperature 270(1)
_diffrn_detector_area_resol_mean 10.4498
_diffrn_measured_fraction_theta_full 0.704
_diffrn_measured_fraction_theta_max 0.704
_diffrn_measurement_device_type
;
SuperNova diffractometer (Agilent Technologies) with Atlas detector
;
_diffrn_measurement_method '\w scans'
_diffrn_radiation_type MoK\a
_diffrn_radiation_wavelength 0.71073
_diffrn_reflns_av_R_equivalents 0.0545
_diffrn_reflns_av_unetI/netI 0.0701
_diffrn_reflns_Laue_measured_fraction_full 0.704
_diffrn_reflns_Laue_measured_fraction_max 0.704
_diffrn_reflns_limit_h_max 13
_diffrn_reflns_limit_h_min -13
_diffrn_reflns_limit_k_max 11
_diffrn_reflns_limit_k_min -12
_diffrn_reflns_limit_l_max 12
_diffrn_reflns_limit_l_min -12
_diffrn_reflns_number 5696
_diffrn_reflns_point_group_measured_fraction_full 0.704
_diffrn_reflns_point_group_measured_fraction_max 0.704
_diffrn_reflns_theta_full 24.451
_diffrn_reflns_theta_max 24.451
_diffrn_reflns_theta_min 3.339
_diffrn_source 'micro-focus sealed X-ray tube'
_exptl_absorpt_coefficient_mu 0.429
_exptl_absorpt_correction_T_max 1.00000
_exptl_absorpt_correction_T_min 0.78888
_exptl_absorpt_correction_type multi-scan
_exptl_absorpt_process_details
;
CrysAlisPro 1.171.38.41q (Rigaku Oxford Diffraction, 2015)
Empirical absorption correction using spherical harmonics,
 implemented in SCALE3 ABSPACK scaling algorithm.
;
_exptl_crystal_density_diffrn 1.329
_exptl_crystal_description polyhedron
_exptl_crystal_F_000 572
_exptl_crystal_size_max 0.200
_exptl_crystal_size_mid 0.170
_exptl_crystal_size_min 0.070
_refine_diff_density_max 0.796
_refine_diff_density_min -0.526
_refine_diff_density_rms 0.100
_refine_ls_extinction_method none
_refine_ls_goodness_of_fit_ref 1.235
_refine_ls_hydrogen_treatment constr
_refine_ls_matrix_type full
_refine_ls_number_parameters 333
_refine_ls_number_reflns 3197
_refine_ls_number_restraints 25
_refine_ls_restrained_S_all 1.241
_refine_ls_R_factor_all 0.1451
_refine_ls_R_factor_gt 0.1131
_refine_ls_shift/su_max 0.000
_refine_ls_shift/su_mean 0.000
_refine_ls_structure_factor_coef Fsqd
_refine_ls_weighting_details 'w=1/[\s^2^(Fo^2^)+(0.2000P)^2^] where P=(Fo^2^+2Fc^2^)/3'
_refine_ls_weighting_scheme calc
_refine_ls_wR_factor_gt 0.3039
_refine_ls_wR_factor_ref 0.3468
_reflns_Friedel_coverage 0.000
_reflns_number_gt 2148
_reflns_number_total 3197
_reflns_threshold_expression 'I > 2\s(I)'
_cod_data_source_file c9cc02755f2.cif
_cod_data_source_block 10_rb18_pm30_4b_18_270k
_cod_database_code 7123448
_shelx_shelxl_version_number 2018/3
_shelx_space_group_comment
;
The symmetry employed for this shelxl refinement is uniquely defined
by the following loop, which should always be used as a source of
symmetry information in preference to the above space-group names.
They are only intended as comments.
;
_shelx_estimated_absorpt_t_min 0.919
_shelx_estimated_absorpt_t_max 0.971

loop_
_space_group_symop_operation_xyz
'x, y, z'
'-x, -y, -z'

loop_
_atom_site_label
_atom_site_type_symbol
_atom_site_fract_x
_atom_site_fract_y
_atom_site_fract_z
_atom_site_U_iso_or_equiv
_atom_site_adp_type
_atom_site_occupancy
_atom_site_site_symmetry_order
_atom_site_calc_flag
_atom_site_refinement_flags_posn
_atom_site_refinement_flags_adp
_atom_site_refinement_flags_occupancy
_atom_site_disorder_assembly
_atom_site_disorder_group
Fe1 Fe 0.500000 0.000000 0.500000 0.0658(7) Uani 1 2 d S . P . .
N1 N 0.8089(7) 0.1126(7) 0.2231(7) 0.086(2) Uani 1 1 d . . . . .
N2 N 0.7078(7) 0.0701(7) 0.2679(7) 0.083(2) Uani 1 1 d . . . . .
N3 N 0.6657(6) 0.0602(6) 0.3875(6) 0.0719(18) Uani 1 1 d . . . . .
C1 C 0.8807(11) 0.1270(10) 0.0925(9) 0.107(3) Uani 1 1 d . . . . .
H1A H 0.880883 0.213094 0.072059 0.128 Uiso 1 1 calc R U . A 1
H1B H 0.811411 0.141473 0.060501 0.128 Uiso 1 1 calc R U . A 1
C2A C 1.008(8) 0.070(8) -0.010(8) 0.076(3) Uani 0.111(16) 1 d . . P B 1
H2A1 H 1.089273 0.052585 0.004874 0.092 Uiso 0.111(16) 1 calc R U P B 1
H2A2 H 1.003901 0.126945 -0.091135 0.092 Uiso 0.111(16) 1 calc R U P B 1
C2B C 0.9573(9) -0.0056(10) 0.0669(9) 0.076(3) Uani 0.889(16) 1 d . . P B 2
H2B1 H 0.895486 -0.044421 0.082359 0.092 Uiso 0.889(16) 1 calc R U P B 2
H2B2 H 1.014259 -0.061715 0.121316 0.092 Uiso 0.889(16) 1 calc R U P B 2
C4 C 0.7360(8) 0.0992(7) 0.4148(8) 0.072(2) Uani 1 1 d . . . . .
H4 H 0.723401 0.102254 0.493251 0.087 Uiso 1 1 calc R U . . .
C5 C 0.8270(8) 0.1331(8) 0.3146(9) 0.077(2) Uani 1 1 d . . . . .
C6 C 0.9287(13) 0.1892(14) 0.2846(12) 0.129(4) Uani 1 1 d . . . . .
H6A H 1.012569 0.141781 0.233247 0.154 Uiso 1 1 calc R U . . .
H6B H 0.898036 0.279526 0.238596 0.154 Uiso 1 1 calc R U . . .
C7 C 0.9510(11) 0.1818(12) 0.3976(13) 0.132(4) Uani 1 1 d . . . . .
H7A H 0.866656 0.206574 0.458191 0.198 Uiso 1 1 calc R U . . .
H7B H 0.993985 0.239842 0.378134 0.198 Uiso 1 1 calc R U . . .
H7C H 1.006619 0.094251 0.429388 0.198 Uiso 1 1 calc R U . . .
N11 N 0.3456(6) 0.3618(6) 0.5806(7) 0.0703(18) Uani 1 1 d . . . . .
N12 N 0.4068(6) 0.2813(6) 0.5069(6) 0.0679(17) Uani 1 1 d . . . . .
N13 N 0.4130(6) 0.1657(6) 0.5789(6) 0.0696(18) Uani 1 1 d . . . . .
C11 C 0.3245(9) 0.5006(8) 0.5245(10) 0.087(3) Uani 1 1 d . . . . .
H11A H 0.235280 0.554137 0.563799 0.104 Uiso 1 1 calc R U . . .
H11B H 0.332397 0.521423 0.437879 0.104 Uiso 1 1 calc R U . . .
C12 C 0.4308(8) 0.5309(8) 0.5398(9) 0.086(3) Uani 1 1 d . . . . .
H12A H 0.406033 0.624522 0.517450 0.103 Uiso 1 1 calc R U . . .
H12B H 0.431579 0.498137 0.625312 0.103 Uiso 1 1 calc R U . . .
C14 C 0.3527(8) 0.1742(8) 0.6987(8) 0.074(2) Uani 1 1 d . . . . .
H14 H 0.341674 0.106149 0.767083 0.089 Uiso 1 1 calc R U . . .
C15 C 0.3117(9) 0.3006(8) 0.6995(8) 0.078(2) Uani 1 1 d . . . . .
C16 C 0.2433(11) 0.3645(11) 0.8013(10) 0.110(3) Uani 1 1 d . . . . .
H16A H 0.310568 0.362610 0.827808 0.132 Uiso 1 1 calc R U . . .
H16B H 0.191355 0.455283 0.770018 0.132 Uiso 1 1 calc R U . . .
C17 C 0.1555(18) 0.3095(15) 0.9078(12) 0.169(6) Uani 1 1 d . . . . .
H17A H 0.104779 0.287811 0.881574 0.254 Uiso 1 1 calc R U . . .
H17B H 0.095788 0.371964 0.956082 0.254 Uiso 1 1 calc R U . . .
H17C H 0.207741 0.232284 0.956541 0.254 Uiso 1 1 calc R U . . .
N23 N 0.3953(7) 0.1150(7) 0.3567(7) 0.0785(19) Uani 1 1 d . . . . .
C23 C 0.3456(10) 0.1716(10) 0.2805(9) 0.086(3) Uani 1 1 d . . . . .
C231 C 0.2735(12) 0.2461(12) 0.1863(10) 0.124(4) Uani 1 1 d . . . . .
H23A H 0.283530 0.188162 0.144888 0.185 Uiso 1 1 calc R U . . .
H23B H 0.309180 0.310411 0.127864 0.185 Uiso 1 1 calc R U . . .
H23C H 0.180461 0.288430 0.224377 0.185 Uiso 1 1 calc R U . . .
S1A S 0.2853(5) 0.8462(5) 0.2400(4) 0.1238(16) Uani 0.766(5) 1 d D . P C 1
C1A C 0.386(3) 0.868(2) 0.090(2) 0.193(9) Uiso 0.766(5) 1 d D . P C 1
O1A O 0.3686(15) 0.7190(9) 0.2939(19) 0.257(9) Uiso 0.766(5) 1 d D . P C 1
O2A O 0.1595(10) 0.8542(16) 0.2447(18) 0.255(9) Uiso 0.766(5) 1 d D . P C 1
O3A O 0.2876(14) 0.9323(11) 0.2908(13) 0.173(4) Uiso 0.766(5) 1 d D . P C 1
F1A F 0.3856(19) 0.785(2) 0.0429(18) 0.253(7) Uiso 0.766(5) 1 d D . P C 1
F2A F 0.288(2) 0.9927(19) 0.046(2) 0.335(17) Uani 0.766(5) 1 d D . P C 1
F3A F 0.4915(17) 0.876(3) 0.0792(19) 0.297(14) Uani 0.766(5) 1 d D . P C 1
S1B S 0.3163(15) 0.7811(16) 0.1872(14) 0.1238(16) Uani 0.234(5) 1 d D . P C 2
C1B C 0.376(4) 0.906(4) 0.109(3) 0.193(9) Uiso 0.234(5) 1 d D . P C 2
O1B O 0.437(3) 0.676(3) 0.214(4) 0.173(4) Uiso 0.234(5) 1 d D . P C 2
O2B O 0.209(4) 0.807(5) 0.295(3) 0.255(9) Uiso 0.234(5) 1 d D . P C 2
O3B O 0.296(4) 0.750(4) 0.099(3) 0.173(4) Uiso 0.234(5) 1 d D . P C 2
F1B F 0.354(8) 0.951(5) -0.001(4) 0.253(7) Uiso 0.234(5) 1 d D . P C 2
F2B F 0.515(3) 0.816(6) 0.089(8) 0.45(11) Uiso 0.234(5) 1 d D . P C 2
F3B F 0.348(5) 0.977(4) 0.175(5) 0.22(2) Uiso 0.234(5) 1 d D . P C 2
C88 C 0.9514(15) 0.7202(14) 0.3980(14) 0.147(5) Uani 1 1 d . . . . .
H88A H 0.860031 0.767114 0.395534 0.221 Uiso 1 1 calc R U . . .
H88B H 1.001626 0.774279 0.345464 0.221 Uiso 1 1 calc R U . . .
H88C H 0.955311 0.696461 0.480735 0.221 Uiso 1 1 calc R U . . .
C89 C 1.0110(18) 0.596(3) 0.3532(16) 0.190(9) Uani 1 1 d . . . . .
N89 N 1.058(3) 0.483(4) 0.338(3) 0.37(2) Uani 1 1 d . . . . .
C98 C 0.481(2) 0.4260(19) 0.1816(16) 0.203(9) Uani 1 1 d . . . . .
H98A H 0.477862 0.372409 0.264029 0.305 Uiso 1 1 calc R U . . .
H98B H 0.468660 0.386428 0.135844 0.305 Uiso 1 1 calc R U . . .
H98C H 0.410880 0.510594 0.183764 0.305 Uiso 1 1 calc R U . . .
C99 C 0.604(2) 0.4387(14) 0.1255(15) 0.147(6) Uani 1 1 d . . . . .
N99 N 0.705(3) 0.4550(16) 0.0720(15) 0.221(10) Uani 1 1 d . . . . .

loop_
_atom_site_aniso_label
_atom_site_aniso_U_11
_atom_site_aniso_U_22
_atom_site_aniso_U_33
_atom_site_aniso_U_23
_atom_site_aniso_U_13
_atom_site_aniso_U_12
Fe1 0.0957(12) 0.0558(11) 0.0722(11) -0.0180(8) -0.0270(8) -0.0436(8)
N1 0.098(5) 0.084(5) 0.085(5) -0.037(4) 0.010(4) -0.057(4)
N2 0.103(5) 0.084(5) 0.094(5) -0.040(4) -0.010(4) -0.059(4)
N3 0.093(5) 0.067(4) 0.076(5) -0.029(3) -0.017(4) -0.042(3)
C1 0.141(8) 0.105(7) 0.106(7) -0.057(6) 0.014(6) -0.085(7)
C2A 0.082(6) 0.092(7) 0.068(6) -0.026(5) -0.008(4) -0.048(5)
C2B 0.082(6) 0.092(7) 0.068(6) -0.026(5) -0.008(4) -0.048(5)
C4 0.088(5) 0.065(5) 0.081(5) -0.023(4) -0.023(5) -0.039(4)
C5 0.075(5) 0.077(5) 0.097(6) -0.031(5) -0.014(5) -0.043(4)
C6 0.138(9) 0.152(11) 0.151(10) -0.047(9) -0.028(8) -0.098(8)
C7 0.121(9) 0.124(10) 0.198(13) -0.065(9) -0.057(9) -0.051(7)
N11 0.080(4) 0.057(4) 0.099(5) -0.029(4) -0.031(4) -0.032(3)
N12 0.086(4) 0.059(4) 0.082(4) -0.023(4) -0.030(3) -0.035(3)
N13 0.091(4) 0.058(4) 0.082(5) -0.016(3) -0.025(4) -0.044(3)
C11 0.098(6) 0.052(5) 0.130(7) -0.027(5) -0.038(5) -0.034(4)
C12 0.100(6) 0.056(5) 0.120(7) -0.030(5) -0.032(5) -0.036(4)
C14 0.104(6) 0.069(6) 0.069(5) -0.021(4) -0.015(4) -0.050(4)
C15 0.097(6) 0.075(6) 0.090(6) -0.042(5) -0.014(5) -0.047(4)
C16 0.128(8) 0.106(8) 0.119(8) -0.058(7) -0.005(7) -0.063(6)
C17 0.249(17) 0.149(12) 0.114(10) -0.077(9) -0.009(11) -0.080(12)
N23 0.107(5) 0.059(4) 0.091(5) -0.024(4) -0.031(4) -0.039(4)
C23 0.114(7) 0.086(6) 0.085(6) -0.016(5) -0.042(6) -0.051(5)
C231 0.136(9) 0.144(10) 0.107(8) -0.020(7) -0.065(7) -0.047(7)
S1A 0.139(3) 0.161(4) 0.118(3) -0.037(3) -0.035(3) -0.090(3)
F2A 0.43(4) 0.234(19) 0.40(3) 0.18(2) -0.32(3) -0.19(2)
F3A 0.117(8) 0.44(3) 0.264(19) -0.048(18) 0.015(10) -0.146(12)
S1B 0.139(3) 0.161(4) 0.118(3) -0.037(3) -0.035(3) -0.090(3)
C88 0.192(14) 0.111(10) 0.170(13) -0.009(9) -0.077(11) -0.078(10)
C89 0.154(13) 0.23(2) 0.123(12) -0.014(13) -0.050(10) -0.037(14)
N89 0.33(3) 0.47(5) 0.32(3) -0.29(3) -0.05(2) -0.03(3)
C98 0.36(3) 0.202(18) 0.145(13) 0.026(12) -0.106(15) -0.20(2)
C99 0.27(2) 0.086(9) 0.127(12) -0.012(8) -0.069(12) -0.093(11)
N99 0.42(3) 0.134(11) 0.163(14) -0.033(10) -0.091(17) -0.140(16)

loop_
_atom_type_symbol
_atom_type_description
_atom_type_scat_dispersion_real
_atom_type_scat_dispersion_imag
_atom_type_scat_source
C C 0.0033 0.0016 'International Tables Vol C Tables 4.2.6.8 and 6.1.1.4'
H H 0.0000 0.0000 'International Tables Vol C Tables 4.2.6.8 and 6.1.1.4'
N N 0.0061 0.0033 'International Tables Vol C Tables 4.2.6.8 and 6.1.1.4'
F F 0.0171 0.0103 'International Tables Vol C Tables 4.2.6.8 and 6.1.1.4'
S S 0.1246 0.1234 'International Tables Vol C Tables 4.2.6.8 and 6.1.1.4'
Fe Fe 0.3463 0.8444 'International Tables Vol C Tables 4.2.6.8 and 6.1.1.4'
O O 0.0106 0.0060 'International Tables Vol C Tables 4.2.6.8 and 6.1.1.4'

loop_
_geom_angle_atom_site_label_1
_geom_angle_atom_site_label_2
_geom_angle_atom_site_label_3
_geom_angle
_geom_angle_site_symmetry_1
_geom_angle_site_symmetry_3
N3 Fe1 N3 180.0 . 2_656
N3 Fe1 N13 87.9(2) . .
N3 Fe1 N13 92.1(2) 2_656 .
N3 Fe1 N13 92.1(2) . 2_656
N3 Fe1 N13 87.9(2) 2_656 2_656
N13 Fe1 N13 180.0 . 2_656
N3 Fe1 N23 88.6(3) . 2_656
N3 Fe1 N23 91.4(3) 2_656 2_656
N13 Fe1 N23 88.0(2) . 2_656
N13 Fe1 N23 92.0(2) 2_656 2_656
N3 Fe1 N23 91.4(3) . .
N3 Fe1 N23 88.6(3) 2_656 .
N13 Fe1 N23 92.0(2) . .
N13 Fe1 N23 88.0(2) 2_656 .
N23 Fe1 N23 180.0(4) 2_656 .
N2 N1 C5 110.6(6) . .
N2 N1 C1 118.7(8) . .
C5 N1 C1 130.7(7) . .
N3 N2 N1 105.9(6) . .
N2 N3 C4 108.8(6) . .
N2 N3 Fe1 119.9(5) . .
C4 N3 Fe1 131.2(6) . .
N1 C1 C2B 109.0(8) . .
N1 C1 C2A 148(3) . .
N1 C1 H1A 99.7 . .
C2A C1 H1A 99.7 . .
N1 C1 H1B 99.7 . .
C2A C1 H1B 99.7 . .
H1A C1 H1B 104.1 . .
C1 C2A C2A 100(6) . 2_755
C1 C2A H2A1 111.8 . .
C2A C2A H2A1 111.8 2_755 .
C1 C2A H2A2 111.8 . .
C2A C2A H2A2 111.8 2_755 .
H2A1 C2A H2A2 109.5 . .
C1 C2B C2B 110.1(10) . 2_755
C1 C2B H2B1 109.6 . .
C2B C2B H2B1 109.6 2_755 .
C1 C2B H2B2 109.6 . .
C2B C2B H2B2 109.6 2_755 .
H2B1 C2B H2B2 108.2 . .
N3 C4 C5 110.9(8) . .
N3 C4 H4 124.5 . .
C5 C4 H4 124.5 . .
C4 C5 N1 103.7(7) . .
C4 C5 C6 136.2(10) . .
N1 C5 C6 120.0(8) . .
C7 C6 C5 111.7(10) . .
C7 C6 H6A 109.3 . .
C5 C6 H6A 109.3 . .
C7 C6 H6B 109.3 . .
C5 C6 H6B 109.3 . .
H6A C6 H6B 107.9 . .
C6 C7 H7A 109.5 . .
C6 C7 H7B 109.5 . .
H7A C7 H7B 109.5 . .
C6 C7 H7C 109.5 . .
H7A C7 H7C 109.5 . .
H7B C7 H7C 109.5 . .
N12 N11 C15 112.6(6) . .
N12 N11 C11 118.4(7) . .
C15 N11 C11 129.0(7) . .
N13 N12 N11 106.1(6) . .
N12 N13 C14 109.3(6) . .
N12 N13 Fe1 120.0(5) . .
C14 N13 Fe1 130.6(5) . .
N11 C11 C12 109.9(7) . .
N11 C11 H11A 109.7 . .
C12 C11 H11A 109.7 . .
N11 C11 H11B 109.7 . .
C12 C11 H11B 109.7 . .
H11A C11 H11B 108.2 . .
C12 C12 C11 111.4(9) 2_666 .
C12 C12 H12A 109.4 2_666 .
C11 C12 H12A 109.4 . .
C12 C12 H12B 109.4 2_666 .
C11 C12 H12B 109.4 . .
H12A C12 H12B 108.0 . .
C15 C14 N13 107.8(7) . .
C15 C14 H14 126.1 . .
N13 C14 H14 126.1 . .
N11 C15 C14 104.1(7) . .
N11 C15 C16 124.6(8) . .
C14 C15 C16 131.3(9) . .
C17 C16 C15 116.3(9) . .
C17 C16 H16A 108.2 . .
C15 C16 H16A 108.2 . .
C17 C16 H16B 108.2 . .
C15 C16 H16B 108.2 . .
H16A C16 H16B 107.4 . .
C16 C17 H17A 109.5 . .
C16 C17 H17B 109.5 . .
H17A C17 H17B 109.5 . .
C16 C17 H17C 109.5 . .
H17A C17 H17C 109.5 . .
H17B C17 H17C 109.5 . .
C23 N23 Fe1 177.5(8) . .
N23 C23 C231 176.8(11) . .
C23 C231 H23A 109.5 . .
C23 C231 H23B 109.5 . .
H23A C231 H23B 109.5 . .
C23 C231 H23C 109.5 . .
H23A C231 H23C 109.5 . .
H23B C231 H23C 109.5 . .
O2A S1A O3A 119.1(9) . .
O2A S1A O1A 114.1(2) . .
O3A S1A O1A 104.9(8) . .
O2A S1A C1A 111.1(12) . .
O3A S1A C1A 105.7(11) . .
O1A S1A C1A 100.0(11) . .
F3A C1A F1A 123(3) . .
F3A C1A F2A 112(2) . .
F1A C1A F2A 105(2) . .
F3A C1A S1A 113.4(17) . .
F1A C1A S1A 105.5(18) . .
F2A C1A S1A 93.7(18) . .
O3B S1B O2B 118.2(16) . .
O3B S1B O1B 104.7(14) . .
O2B S1B O1B 113.3(14) . .
O3B S1B C1B 107.1(15) . .
O2B S1B C1B 112.5(16) . .
O1B S1B C1B 99.1(14) . .
F3B C1B F1B 124(3) . .
F3B C1B F2B 112(3) . .
F1B C1B F2B 104(3) . .
F3B C1B S1B 113(2) . .
F1B C1B S1B 105(2) . .
F2B C1B S1B 93(2) . .
C89 C88 H88A 109.5 . .
C89 C88 H88B 109.5 . .
H88A C88 H88B 109.5 . .
C89 C88 H88C 109.5 . .
H88A C88 H88C 109.5 . .
H88B C88 H88C 109.5 . .
N89 C89 C88 169(2) . .
C99 C98 H98A 109.5 . .
C99 C98 H98B 109.5 . .
H98A C98 H98B 109.5 . .
C99 C98 H98C 109.5 . .
H98A C98 H98C 109.5 . .
H98B C98 H98C 109.5 . .
N99 C99 C98 176(2) . .

loop_
_geom_bond_atom_site_label_1
_geom_bond_atom_site_label_2
_geom_bond_distance
_geom_bond_site_symmetry_2
Fe1 N3 2.155(6) .
Fe1 N3 2.155(6) 2_656
Fe1 N13 2.183(6) .
Fe1 N13 2.183(6) 2_656
Fe1 N23 2.192(9) 2_656
Fe1 N23 2.192(9) .
N1 N2 1.353(9) .
N1 C5 1.365(11) .
N1 C1 1.461(11) .
N2 N3 1.322(9) .
N3 C4 1.333(10) .
C1 C2B 1.504(14) .
C1 C2A 1.57(8) .
C1 H1A 0.9700 .
C1 H1B 0.9700 .
C2A C2A 1.70(17) 2_755
C2A H2A1 0.9700 .
C2A H2A2 0.9700 .
C2B C2B 1.529(18) 2_755
C2B H2B1 0.9700 .
C2B H2B2 0.9700 .
C4 C5 1.334(11) .
C4 H4 0.9300 .
C5 C6 1.510(12) .
C6 C7 1.486(16) .
C6 H6A 0.9700 .
C6 H6B 0.9700 .
C7 H7A 0.9600 .
C7 H7B 0.9600 .
C7 H7C 0.9600 .
N11 N12 1.336(9) .
N11 C15 1.339(11) .
N11 C11 1.473(10) .
N12 N13 1.309(8) .
N13 C14 1.372(10) .
C11 C12 1.571(12) .
C11 H11A 0.9700 .
C11 H11B 0.9700 .
C12 C12 1.515(17) 2_666
C12 H12A 0.9700 .
C12 H12B 0.9700 .
C14 C15 1.366(11) .
C14 H14 0.9300 .
C15 C16 1.470(13) .
C16 C17 1.446(16) .
C16 H16A 0.9700 .
C16 H16B 0.9700 .
C17 H17A 0.9600 .
C17 H17B 0.9600 .
C17 H17C 0.9600 .
N23 C23 1.123(10) .
C23 C231 1.465(15) .
C231 H23A 0.9600 .
C231 H23B 0.9600 .
C231 H23C 0.9600 .
S1A O2A 1.428(2) .
S1A O3A 1.430(2) .
S1A O1A 1.432(2) .
S1A C1A 1.74(2) .
C1A F3A 1.25(3) .
C1A F1A 1.34(3) .
C1A F2A 1.45(3) .
S1B O3B 1.424(10) .
S1B O2B 1.426(10) .
S1B O1B 1.442(10) .
S1B C1B 1.73(3) .
C1B F3B 1.25(3) .
C1B F1B 1.34(3) .
C1B F2B 1.46(3) .
C88 C89 1.54(3) .
C88 H88A 0.9600 .
C88 H88B 0.9600 .
C88 H88C 0.9600 .
C89 N89 1.26(3) .
C98 C99 1.39(3) .
C98 H98A 0.9600 .
C98 H98B 0.9600 .
C98 H98C 0.9600 .
C99 N99 1.18(3) .

loop_
_geom_torsion_atom_site_label_1
_geom_torsion_atom_site_label_2
_geom_torsion_atom_site_label_3
_geom_torsion_atom_site_label_4
_geom_torsion
_geom_torsion_site_symmetry_4
C5 N1 N2 N3 -1.9(9) .
C1 N1 N2 N3 177.0(8) .
N1 N2 N3 C4 1.8(9) .
N1 N2 N3 Fe1 178.4(5) .
N2 N1 C1 C2B -67.2(12) .
C5 N1 C1 C2B 111.5(10) .
N2 N1 C1 C2A -101(6) .
C5 N1 C1 C2A 78(6) .
N1 C1 C2A C2A 62(10) 2_755
N1 C1 C2B C2B -175.2(9) 2_755
N2 N3 C4 C5 -1.1(9) .
Fe1 N3 C4 C5 -177.2(5) .
N3 C4 C5 N1 -0.1(9) .
N3 C4 C5 C6 176.4(11) .
N2 N1 C5 C4 1.3(9) .
C1 N1 C5 C4 -177.6(9) .
N2 N1 C5 C6 -176.0(9) .
C1 N1 C5 C6 5.2(15) .
C4 C5 C6 C7 14.2(19) .
N1 C5 C6 C7 -169.7(9) .
C15 N11 N12 N13 0.0(8) .
C11 N11 N12 N13 179.8(6) .
N11 N12 N13 C14 1.3(8) .
N11 N12 N13 Fe1 178.1(4) .
N12 N11 C11 C12 -102.0(8) .
C15 N11 C11 C12 77.8(10) .
N11 C11 C12 C12 70.0(12) 2_666
N12 N13 C14 C15 -2.0(9) .
Fe1 N13 C14 C15 -178.4(5) .
N12 N11 C15 C14 -1.2(9) .
C11 N11 C15 C14 179.0(7) .
N12 N11 C15 C16 -180.0(8) .
C11 N11 C15 C16 0.2(14) .
N13 C14 C15 N11 1.9(9) .
N13 C14 C15 C16 -179.4(10) .
N11 C15 C16 C17 148.7(12) .
C14 C15 C16 C17 -29.7(19) .
O2A S1A C1A F3A 172(2) .
O3A S1A C1A F3A 42(2) .
O1A S1A C1A F3A -67(2) .
O2A S1A C1A F1A -50(2) .
O3A S1A C1A F1A 179.1(17) .
O1A S1A C1A F1A 70.4(19) .
O2A S1A C1A F2A 55.8(17) .
O3A S1A C1A F2A -74.7(16) .
O1A S1A C1A F2A 176.6(14) .
O3B S1B C1B F3B 153(4) .
O2B S1B C1B F3B 21(4) .
O1B S1B C1B F3B -98(4) .
O3B S1B C1B F1B 14(3) .
O2B S1B C1B F1B -118(4) .
O1B S1B C1B F1B 122(3) .
O3B S1B C1B F2B -92(4) .
O2B S1B C1B F2B 137(4) .
O1B S1B C1B F2B 17(3) .
